data_7202502
loop_
_publ_author_name
'Takizawa, Shin-ya'
'Sasaki, Yuka'
'Akhtaruzzaman, Md.'
'Echizen, Hidenori'
'Nishida, Jun-ichi'
'Iwata, Takeshi'
'Tokito, Shizuo'
'Yamashita, Yoshiro'

_publ_section_title
;
 Synthesis, characterization and electroluminescence properties of new
 iridium complexes based on cyclic phenylvinylpyridine derivatives:
 tuning of emission colour and efficiency by structural control
;
_journal_issue 9
_journal_name_full 'Journal of Materials Chemistry'
_journal_page_first 841
_journal_paper_doi 10.1039/b612633b
_journal_volume 17
_journal_year 2007
_chemical_formula_sum 'C35 H31 Ir N2 O2'
_chemical_formula_weight 703.86
_space_group_IT_number 2
_symmetry_cell_setting triclinic
_symmetry_Int_Tables_number 2
_symmetry_space_group_name_Hall '-P 1'
_symmetry_space_group_name_H-M 'P -1'
_cell_angle_alpha 94.85(6)
_cell_angle_beta 97.12(6)
_cell_angle_gamma 94.57(6)
_cell_formula_units_Z 4
_cell_length_a 11.91(2)
_cell_length_b 13.05(2)
_cell_length_c 18.42(4)
_cell_measurement_reflns_used 21254
_cell_measurement_temperature 93.2
_cell_measurement_theta_max 27.5
_cell_measurement_theta_min 3.0
_cell_volume 2819(9)
_computing_cell_refinement PROCESS-AUTO
_computing_data_collection PROCESS-AUTO
_computing_data_reduction 'teXsan Ver. 1.11'
_computing_publication_material 'teXsan Ver. 1.11'
_computing_structure_refinement 'teXsan Ver. 1.10'
_computing_structure_solution 'DIRDIF94 (PATTY)'
_diffrn_detector_area_resol_mean 10.00
_diffrn_measured_fraction_theta_full 0.9250
_diffrn_measured_fraction_theta_max 0.9250
_diffrn_measurement_device_type 'Rigaku RAXIS-RAPID Imaging Plate'
_diffrn_measurement_method \w
_diffrn_radiation_type 'Mo K\a'
_diffrn_radiation_wavelength 0.7107
_diffrn_reflns_av_R_equivalents 0.028
_diffrn_reflns_limit_h_max 13
_diffrn_reflns_limit_h_min -15
_diffrn_reflns_limit_k_max 16
_diffrn_reflns_limit_k_min -16
_diffrn_reflns_limit_l_max 23
_diffrn_reflns_limit_l_min -23
_diffrn_reflns_number 24537
_diffrn_reflns_theta_full 27.49
_diffrn_reflns_theta_max 27.49
_exptl_absorpt_coefficient_mu 4.782
_exptl_absorpt_correction_T_max 0.092
_exptl_absorpt_correction_T_min 0.028
_exptl_absorpt_correction_type multi-scan
_exptl_absorpt_process_details '(Higashi, 1995)'
_exptl_crystal_colour red
_exptl_crystal_density_diffrn 1.657
_exptl_crystal_density_method 'not measured'
_exptl_crystal_description block
_exptl_crystal_size_max 0.500
_exptl_crystal_size_mid 0.500
_exptl_crystal_size_min 0.500
_refine_diff_density_max 1.14
_refine_diff_density_min -0.85
_refine_ls_extinction_method none
_refine_ls_goodness_of_fit_ref 0.893
_refine_ls_hydrogen_treatment noref
_refine_ls_number_parameters 721
_refine_ls_number_reflns 11929
_refine_ls_R_factor_gt 0.0273
_refine_ls_shift/su_max 0.0030
_refine_ls_structure_factor_coef Fsqd
_refine_ls_weighting_details 'w = 1/[\s^2^(Fo^2^) + (0.05000(Max(Fo^2^,0) + 2Fc^2^)/3)^2^]'
_refine_ls_weighting_scheme calc
_refine_ls_wR_factor_ref 0.0899
_reflns_number_gt 8369
_reflns_number_total 11929
_reflns_threshold_expression F^2^>2.0\s(F^2^)
_cod_data_source_file b612633b.txt
_cod_data_source_block 4a
_cod_original_cell_volume 2820(27)
_cod_original_sg_symbol_H-M 'P -1 '
_cod_original_formula_sum 'C35 H31 Ir N2 O2 '
_cod_database_code 7202502

loop_
_symmetry_equiv_pos_as_xyz
x,y,z
-x,-y,-z

loop_
_atom_site_label
_atom_site_type_symbol
_atom_site_fract_x
_atom_site_fract_y
_atom_site_fract_z
_atom_site_U_iso_or_equiv
_atom_site_adp_type
_atom_site_occupancy
_atom_site_calc_flag
_atom_site_refinement_flags
_atom_site_disorder_assembly
_atom_site_disorder_group
Ir(1) Ir 0.22831(1) 0.26980(1) 0.010467(9) 0.01327(5) Uani 1.00 d . . .
Ir(2) Ir -0.27396(1) 0.27365(1) -0.489670(9) 0.01233(5) Uani 1.00 d . . .
O(1) O 0.0719(2) 0.2525(2) 0.0538(2) 0.0183(8) Uani 1.00 d . . .
O(2) O 0.2342(3) 0.4318(2) 0.0351(2) 0.0211(9) Uani 1.00 d . . .
O(3) O -0.2504(3) 0.4129(2) -0.4188(2) 0.0204(9) Uani 1.00 d . . .
O(4) O -0.4524(2) 0.2807(2) -0.4975(2) 0.0178(8) Uani 1.00 d . . .
N(1) N 0.1398(3) 0.2770(2) -0.0907(2) 0.0155(9) Uani 1.00 d . . .
N(2) N 0.3185(3) 0.2565(2) 0.1102(2) 0.0174(10) Uani 1.00 d . . .
N(3) N -0.2808(3) 0.1927(2) -0.4007(2) 0.0144(9) Uani 1.00 d . . .
N(4) N -0.2676(3) 0.3561(2) -0.5780(2) 0.0138(9) Uani 1.00 d . . .
C(1) C 0.0948(4) 0.1820(3) -0.1189(2) 0.018(1) Uani 1.00 d . . .
C(2) C 0.1186(4) 0.3553(3) -0.1328(3) 0.020(1) Uani 1.00 d . . .
C(3) C 0.0523(4) 0.3382(3) -0.2000(3) 0.020(1) Uani 1.00 d . . .
C(4) C 0.0087(4) 0.2393(3) -0.2296(3) 0.020(1) Uani 1.00 d . . .
C(5) C 0.0283(4) 0.1588(3) -0.1868(2) 0.018(1) Uani 1.00 d . . .
C(6) C 0.0005(4) 0.0427(3) -0.1985(3) 0.027(1) Uani 1.00 d . . .
C(7) C 0.0614(4) -0.0007(3) -0.1287(2) 0.020(1) Uani 1.00 d . . .
C(8) C 0.1216(3) 0.0947(3) -0.0810(2) 0.016(1) Uani 1.00 d . . .
C(9) C 0.2008(4) 0.1167(3) -0.0203(2) 0.018(1) Uani 1.00 d . . .
C(10) C 0.2482(3) 0.0310(3) 0.0186(2) 0.013(1) Uani 1.00 d . . .
C(11) C 0.3641(4) 0.0329(3) 0.0413(2) 0.019(1) Uani 1.00 d . . .
C(12) C 0.4117(4) -0.0464(3) 0.0761(2) 0.021(1) Uani 1.00 d . . .
C(13) C 0.3408(4) -0.1304(3) 0.0905(2) 0.021(1) Uani 1.00 d . . .
C(14) C 0.2249(4) -0.1333(3) 0.0692(3) 0.021(1) Uani 1.00 d . . .
C(15) C 0.1793(4) -0.0535(3) 0.0336(2) 0.020(1) Uani 1.00 d . . .
C(16) C 0.4298(4) 0.2794(3) 0.1092(2) 0.017(1) Uani 1.00 d . . .
C(17) C 0.2864(4) 0.2244(3) 0.1737(2) 0.018(1) Uani 1.00 d . . .
C(18) C 0.3669(4) 0.2148(3) 0.2332(2) 0.023(1) Uani 1.00 d . . .
C(19) C 0.4836(4) 0.2364(3) 0.2304(2) 0.020(1) Uani 1.00 d . . .
C(20) C 0.5136(4) 0.2696(3) 0.1667(2) 0.020(1) Uani 1.00 d . . .
C(21) C 0.6268(4) 0.2921(3) 0.1384(3) 0.025(1) Uani 1.00 d . . .
C(22) C 0.5971(4) 0.3265(3) 0.0600(3) 0.022(1) Uani 1.00 d . . .
C(23) C 0.4682(4) 0.3071(3) 0.0428(2) 0.016(1) Uani 1.00 d . . .
C(24) C 0.3870(4) 0.2968(3) -0.0169(2) 0.016(1) Uani 1.00 d . . .
C(25) C 0.4179(3) 0.3158(3) -0.0901(2) 0.014(1) Uani 1.00 d . . .
C(26) C 0.4927(4) 0.4010(3) -0.0996(3) 0.019(1) Uani 1.00 d . . .
C(27) C 0.5242(4) 0.4168(3) -0.1676(3) 0.028(1) Uani 1.00 d . . .
C(28) C 0.4851(4) 0.3478(3) -0.2283(3) 0.025(1) Uani 1.00 d . . .
C(29) C 0.4115(4) 0.2624(3) -0.2201(3) 0.025(1) Uani 1.00 d . . .
C(30) C 0.3770(4) 0.2470(3) -0.1524(2) 0.018(1) Uani 1.00 d . . .
C(31) C -0.0777(4) 0.2943(3) 0.1183(3) 0.031(1) Uani 1.00 d . . .
C(32) C 0.0267(4) 0.3258(3) 0.0859(3) 0.023(1) Uani 1.00 d . . .
C(33) C 0.0668(4) 0.4312(3) 0.0939(3) 0.026(1) Uani 1.00 d . . .
C(34) C 0.1617(4) 0.4774(3) 0.0676(3) 0.020(1) Uani 1.00 d . . .
C(35) C 0.1796(4) 0.5935(3) 0.0770(3) 0.029(1) Uani 1.00 d . . .
C(36) C -0.3112(4) 0.0917(3) -0.4208(2) 0.018(1) Uani 1.00 d . . .
C(37) C -0.2652(4) 0.2215(3) -0.3272(2) 0.019(1) Uani 1.00 d . . .
C(38) C -0.2780(4) 0.1509(3) -0.2771(2) 0.021(1) Uani 1.00 d . . .
C(39) C -0.3050(4) 0.0455(3) -0.2992(3) 0.021(1) Uani 1.00 d . . .
C(40) C -0.3214(4) 0.0155(3) -0.3735(3) 0.019(1) Uani 1.00 d . . .
C(41) C -0.3453(4) -0.0873(3) -0.4202(3) 0.021(1) Uani 1.00 d . . .
C(42) C -0.3563(4) -0.0598(3) -0.5015(3) 0.021(1) Uani 1.00 d . . .
C(43) C -0.3282(4) 0.0562(3) -0.4973(2) 0.015(1) Uani 1.00 d . . .
C(44) C -0.3057(4) 0.1300(3) -0.5435(2) 0.016(1) Uani 1.00 d . . .
C(45) C -0.3080(4) 0.1025(3) -0.6240(2) 0.014(1) Uani 1.00 d . . .
C(46) C -0.3956(4) 0.0334(3) -0.6629(2) 0.018(1) Uani 1.00 d . . .
C(47) C -0.3996(4) 0.0072(3) -0.7380(2) 0.021(1) Uani 1.00 d . . .
C(48) C -0.3153(4) 0.0488(3) -0.7749(2) 0.025(1) Uani 1.00 d . . .
C(49) C -0.2281(4) 0.1172(3) -0.7365(3) 0.022(1) Uani 1.00 d . . .
C(50) C -0.2253(4) 0.1444(3) -0.6625(2) 0.016(1) Uani 1.00 d . . .
C(51) C -0.1609(4) 0.3854(3) -0.5870(2) 0.015(1) Uani 1.00 d . . .
C(52) C -0.3505(4) 0.3861(3) -0.6272(2) 0.014(1) Uani 1.00 d . . .
C(53) C -0.3254(4) 0.4429(3) -0.6832(2) 0.020(1) Uani 1.00 d . . .
C(54) C -0.2130(4) 0.4699(3) -0.6928(3) 0.022(1) Uani 1.00 d . . .
C(55) C -0.1281(4) 0.4389(3) -0.6434(2) 0.019(1) Uani 1.00 d . . .
C(56) C 0.0002(4) 0.4462(3) -0.6372(3) 0.024(1) Uani 1.00 d . . .
C(57) C 0.0393(4) 0.3892(3) -0.5678(3) 0.022(1) Uani 1.00 d . . .
C(58) C -0.0700(4) 0.3489(3) -0.5402(2) 0.016(1) Uani 1.00 d . . .
C(59) C -0.1029(4) 0.2834(3) -0.4917(2) 0.017(1) Uani 1.00 d . . .
C(60) C -0.0183(4) 0.2300(3) -0.4466(2) 0.015(1) Uani 1.00 d . . .
C(61) C 0.0817(4) 0.2846(3) -0.4104(2) 0.019(1) Uani 1.00 d . . .
C(62) C 0.1624(4) 0.2359(3) -0.3688(2) 0.022(1) Uani 1.00 d . . .
C(63) C 0.1449(4) 0.1297(3) -0.3630(3) 0.023(1) Uani 1.00 d . . .
C(64) C 0.0474(4) 0.0747(3) -0.3994(3) 0.022(1) Uani 1.00 d . . .
C(65) C -0.0343(4) 0.1243(3) -0.4399(2) 0.019(1) Uani 1.00 d . . .
C(66) C -0.2937(4) 0.5432(3) -0.3327(3) 0.027(1) Uani 1.00 d . . .
C(67) C -0.3303(4) 0.4555(3) -0.3930(2) 0.021(1) Uani 1.00 d . . .
C(68) C -0.4463(4) 0.4316(3) -0.4123(3) 0.019(1) Uani 1.00 d . . .
C(69) C -0.5006(4) 0.3511(3) -0.4645(2) 0.017(1) Uani 1.00 d . . .
C(70) C -0.6268(4) 0.3441(3) -0.4813(3) 0.025(1) Uani 1.00 d . . .
H(1) H 0.1511 0.4238 -0.1146 0.0242 Uiso 1.00 calc . . .
H(2) H 0.0358 0.3950 -0.2273 0.0254 Uiso 1.00 calc . . .
H(3) H -0.0331 0.2281 -0.2773 0.0278 Uiso 1.00 calc . . .
H(4) H -0.0789 0.0263 -0.2035 0.0319 Uiso 1.00 calc . . .
H(5) H 0.0293 0.0152 -0.2414 0.0319 Uiso 1.00 calc . . .
H(6) H 0.0059 -0.0339 -0.1033 0.0216 Uiso 1.00 calc . . .
H(7) H 0.1131 -0.0472 -0.1419 0.0216 Uiso 1.00 calc . . .
H(8) H 0.4132 0.0908 0.0322 0.0222 Uiso 1.00 calc . . .
H(9) H 0.4915 -0.0445 0.0904 0.0238 Uiso 1.00 calc . . .
H(10) H 0.3717 -0.1855 0.1145 0.0271 Uiso 1.00 calc . . .
H(11) H 0.1768 -0.1888 0.0812 0.0263 Uiso 1.00 calc . . .
H(12) H 0.0995 -0.0590 0.0171 0.0211 Uiso 1.00 calc . . .
H(13) H 0.2081 0.2086 0.1768 0.0230 Uiso 1.00 calc . . .
H(14) H 0.3415 0.1939 0.2775 0.0254 Uiso 1.00 calc . . .
H(15) H 0.5387 0.2265 0.2703 0.0255 Uiso 1.00 calc . . .
H(16) H 0.6711 0.3464 0.1696 0.0288 Uiso 1.00 calc . . .
H(17) H 0.6661 0.2324 0.1367 0.0288 Uiso 1.00 calc . . .
H(18) H 0.6194 0.3979 0.0590 0.0258 Uiso 1.00 calc . . .
H(19) H 0.6330 0.2873 0.0254 0.0258 Uiso 1.00 calc . . .
H(20) H 0.5204 0.4500 -0.0579 0.0257 Uiso 1.00 calc . . .
H(21) H 0.5763 0.4757 -0.1725 0.0308 Uiso 1.00 calc . . .
H(22) H 0.5087 0.3581 -0.2753 0.0306 Uiso 1.00 calc . . .
H(23) H 0.3841 0.2139 -0.2620 0.0286 Uiso 1.00 calc . . .
H(24) H 0.3236 0.1891 -0.1480 0.0227 Uiso 1.00 calc . . .
H(25) H -0.1306 0.2524 0.0817 0.0387 Uiso 1.00 calc . . .
H(26) H -0.0597 0.2548 0.1585 0.0387 Uiso 1.00 calc . . .
H(27) H -0.1130 0.3532 0.1344 0.0387 Uiso 1.00 calc . . .
H(28) H 0.0226 0.4763 0.1199 0.0317 Uiso 1.00 calc . . .
H(29) H 0.1297 0.6215 0.0409 0.0348 Uiso 1.00 calc . . .
H(30) H 0.1632 0.6182 0.1248 0.0348 Uiso 1.00 calc . . .
H(31) H 0.2557 0.6156 0.0725 0.0348 Uiso 1.00 calc . . .
H(32) H -0.2454 0.2932 -0.3109 0.0228 Uiso 1.00 calc . . .
H(33) H -0.2673 0.1734 -0.2260 0.0262 Uiso 1.00 calc . . .
H(34) H -0.3120 -0.0034 -0.2644 0.0265 Uiso 1.00 calc . . .
H(35) H -0.2852 -0.1295 -0.4103 0.0248 Uiso 1.00 calc . . .
H(36) H -0.4145 -0.1218 -0.4104 0.0248 Uiso 1.00 calc . . .
H(37) H -0.3040 -0.0958 -0.5276 0.0243 Uiso 1.00 calc . . .
H(38) H -0.4312 -0.0793 -0.5256 0.0243 Uiso 1.00 calc . . .
H(39) H -0.4530 0.0027 -0.6376 0.0219 Uiso 1.00 calc . . .
H(40) H -0.4598 -0.0390 -0.7636 0.0258 Uiso 1.00 calc . . .
H(41) H -0.3154 0.0301 -0.8260 0.0260 Uiso 1.00 calc . . .
H(42) H -0.1713 0.1461 -0.7622 0.0254 Uiso 1.00 calc . . .
H(43) H -0.1656 0.1918 -0.6370 0.0191 Uiso 1.00 calc . . .
H(44) H -0.4270 0.3655 -0.6231 0.0180 Uiso 1.00 calc . . .
H(45) H -0.3858 0.4636 -0.7160 0.0234 Uiso 1.00 calc . . .
H(46) H -0.1952 0.5076 -0.7327 0.0252 Uiso 1.00 calc . . .
H(47) H 0.0238 0.4138 -0.6801 0.0277 Uiso 1.00 calc . . .
H(48) H 0.0312 0.5166 -0.6302 0.0277 Uiso 1.00 calc . . .
H(49) H 0.0821 0.3331 -0.5818 0.0277 Uiso 1.00 calc . . .
H(50) H 0.0855 0.4351 -0.5316 0.0277 Uiso 1.00 calc . . .
H(51) H 0.0950 0.3566 -0.4149 0.0204 Uiso 1.00 calc . . .
H(52) H 0.2297 0.2734 -0.3438 0.0258 Uiso 1.00 calc . . .
H(53) H 0.2003 0.0965 -0.3338 0.0292 Uiso 1.00 calc . . .
H(54) H 0.0378 0.0021 -0.3971 0.0276 Uiso 1.00 calc . . .
H(55) H -0.1028 0.0862 -0.4629 0.0214 Uiso 1.00 calc . . .
H(56) H -0.3578 0.5766 -0.3211 0.0322 Uiso 1.00 calc . . .
H(57) H -0.2583 0.5163 -0.2900 0.0322 Uiso 1.00 calc . . .
H(58) H -0.2407 0.5915 -0.3493 0.0322 Uiso 1.00 calc . . .
H(59) H -0.4959 0.4732 -0.3876 0.0211 Uiso 1.00 calc . . .
H(60) H -0.6605 0.2897 -0.4569 0.0312 Uiso 1.00 calc . . .
H(61) H -0.6547 0.4075 -0.4640 0.0312 Uiso 1.00 calc . . .
H(62) H -0.6500 0.3311 -0.5325 0.0312 Uiso 1.00 calc . . .

loop_
_atom_site_aniso_label
_atom_site_aniso_U_11
_atom_site_aniso_U_22
_atom_site_aniso_U_33
_atom_site_aniso_U_12
_atom_site_aniso_U_13
_atom_site_aniso_U_23
Ir(1) 0.0121(1) 0.01317(9) 0.0152(1) 0.00232(6) 0.00359(7) 0.00180(7)
Ir(2) 0.0116(1) 0.01230(9) 0.01309(10) 0.00134(6) 0.00171(7) 0.00096(6)
O(1) 0.011(2) 0.016(1) 0.029(2) 0.000(1) 0.007(1) 0.002(1)
O(2) 0.024(2) 0.019(2) 0.020(2) 0.001(1) 0.003(1) 0.001(1)
O(3) 0.025(2) 0.014(1) 0.022(2) 0.001(1) 0.003(1) 0.003(1)
O(4) 0.014(2) 0.016(1) 0.023(2) -0.001(1) 0.005(1) 0.001(1)
N(1) 0.007(2) 0.022(2) 0.018(2) 0.004(1) 0.004(1) 0.000(1)
N(2) 0.022(2) 0.015(2) 0.014(2) 0.003(1) 0.004(2) -0.001(1)
N(3) 0.011(2) 0.014(2) 0.018(2) 0.000(1) 0.001(1) -0.001(1)
N(4) 0.009(2) 0.016(2) 0.018(2) 0.002(1) 0.004(1) 0.002(1)
C(1) 0.014(2) 0.026(2) 0.017(2) 0.005(2) 0.004(2) 0.002(2)
C(2) 0.014(2) 0.027(2) 0.022(3) 0.007(2) 0.007(2) 0.004(2)
C(3) 0.015(2) 0.023(2) 0.026(3) 0.004(2) 0.005(2) 0.010(2)
C(4) 0.010(2) 0.030(2) 0.021(3) 0.003(2) 0.002(2) 0.005(2)
C(5) 0.016(2) 0.014(2) 0.021(2) -0.003(2) 0.000(2) -0.003(2)
C(6) 0.023(3) 0.034(3) 0.024(3) 0.006(2) 0.001(2) 0.004(2)
C(7) 0.027(3) 0.013(2) 0.018(2) -0.001(2) 0.000(2) -0.004(2)
C(8) 0.003(2) 0.029(2) 0.018(2) 0.002(2) 0.005(2) 0.003(2)
C(9) 0.024(3) 0.015(2) 0.017(2) 0.002(2) 0.006(2) 0.001(2)
C(10) 0.013(2) 0.009(2) 0.016(2) 0.000(1) 0.004(2) -0.005(2)
C(11) 0.023(3) 0.022(2) 0.014(2) 0.005(2) 0.005(2) 0.001(2)
C(12) 0.019(3) 0.028(2) 0.016(2) 0.009(2) 0.001(2) -0.001(2)
C(13) 0.025(3) 0.024(2) 0.017(2) 0.012(2) 0.005(2) 0.004(2)
C(14) 0.028(3) 0.012(2) 0.024(3) 0.001(2) 0.012(2) 0.002(2)
C(15) 0.022(3) 0.019(2) 0.019(2) 0.003(2) 0.002(2) -0.001(2)
C(16) 0.018(2) 0.014(2) 0.017(2) 0.001(2) 0.000(2) -0.004(2)
C(17) 0.020(2) 0.012(2) 0.024(3) 0.002(2) 0.011(2) 0.004(2)
C(18) 0.042(3) 0.016(2) 0.012(2) 0.002(2) 0.006(2) 0.001(2)
C(19) 0.024(3) 0.015(2) 0.019(3) -0.001(2) 0.000(2) -0.002(2)
C(20) 0.019(3) 0.022(2) 0.016(2) 0.001(2) 0.000(2) -0.004(2)
C(21) 0.018(3) 0.032(2) 0.023(3) -0.003(2) 0.000(2) 0.000(2)
C(22) 0.022(3) 0.025(2) 0.019(3) 0.004(2) 0.001(2) 0.000(2)
C(23) 0.015(2) 0.009(2) 0.022(2) -0.004(1) 0.000(2) -0.002(2)
C(24) 0.014(2) 0.015(2) 0.019(2) 0.004(2) 0.003(2) 0.001(2)
C(25) 0.007(2) 0.014(2) 0.020(2) 0.004(1) 0.002(2) 0.003(2)
C(26) 0.019(3) 0.018(2) 0.021(3) 0.003(2) 0.004(2) 0.001(2)
C(27) 0.030(3) 0.026(2) 0.028(3) 0.002(2) 0.007(2) 0.008(2)
C(28) 0.024(3) 0.038(3) 0.018(3) 0.012(2) 0.007(2) 0.009(2)
C(29) 0.030(3) 0.030(2) 0.016(2) 0.013(2) 0.001(2) 0.002(2)
C(30) 0.016(2) 0.017(2) 0.023(3) 0.004(2) 0.002(2) 0.003(2)
C(31) 0.020(3) 0.025(2) 0.052(4) 0.002(2) 0.021(2) 0.002(2)
C(32) 0.020(3) 0.026(2) 0.027(3) 0.009(2) 0.008(2) 0.008(2)
C(33) 0.029(3) 0.013(2) 0.039(3) 0.002(2) 0.018(2) -0.002(2)
C(34) 0.020(3) 0.012(2) 0.026(3) 0.002(2) 0.005(2) 0.001(2)
C(35) 0.037(3) 0.011(2) 0.042(3) 0.001(2) 0.016(3) 0.002(2)
C(36) 0.009(2) 0.025(2) 0.020(2) 0.004(2) 0.002(2) 0.005(2)
C(37) 0.019(3) 0.017(2) 0.018(2) -0.004(2) 0.000(2) -0.002(2)
C(38) 0.018(3) 0.027(2) 0.018(2) 0.002(2) 0.002(2) 0.001(2)
C(39) 0.010(2) 0.029(2) 0.026(3) -0.001(2) 0.004(2) 0.010(2)
C(40) 0.009(2) 0.023(2) 0.023(3) -0.002(2) 0.004(2) 0.003(2)
C(41) 0.020(3) 0.023(2) 0.022(3) 0.001(2) 0.007(2) 0.005(2)
C(42) 0.018(3) 0.017(2) 0.027(3) -0.003(2) 0.002(2) 0.002(2)
C(43) 0.013(2) 0.011(2) 0.021(2) -0.001(1) 0.001(2) 0.001(2)
C(44) 0.016(2) 0.007(2) 0.022(2) -0.004(1) -0.001(2) -0.003(2)
C(45) 0.011(2) 0.016(2) 0.018(2) 0.007(2) 0.003(2) 0.003(2)
C(46) 0.011(2) 0.023(2) 0.020(2) 0.004(2) 0.004(2) 0.002(2)
C(47) 0.020(3) 0.025(2) 0.018(2) 0.003(2) -0.003(2) -0.002(2)
C(48) 0.031(3) 0.029(2) 0.014(2) 0.010(2) 0.000(2) -0.001(2)
C(49) 0.020(3) 0.028(2) 0.021(3) 0.009(2) 0.009(2) 0.008(2)
C(50) 0.017(2) 0.015(2) 0.017(2) 0.007(2) 0.003(2) 0.001(2)
C(51) 0.012(2) 0.015(2) 0.018(2) 0.000(2) 0.002(2) -0.001(2)
C(52) 0.011(2) 0.013(2) 0.018(2) -0.003(1) 0.000(2) -0.001(2)
C(53) 0.022(3) 0.018(2) 0.018(2) 0.005(2) -0.003(2) 0.001(2)
C(54) 0.024(3) 0.021(2) 0.020(3) -0.001(2) 0.004(2) 0.006(2)
C(55) 0.024(3) 0.008(2) 0.023(3) -0.003(2) 0.001(2) 0.000(2)
C(56) 0.018(3) 0.032(2) 0.024(3) 0.002(2) 0.007(2) 0.009(2)
C(57) 0.019(3) 0.019(2) 0.027(3) -0.003(2) 0.001(2) 0.003(2)
C(58) 0.009(2) 0.020(2) 0.019(2) 0.001(2) 0.002(2) 0.001(2)
C(59) 0.013(2) 0.019(2) 0.017(2) 0.002(2) -0.001(2) -0.003(2)
C(60) 0.022(2) 0.010(2) 0.015(2) 0.002(2) 0.005(2) 0.000(2)
C(61) 0.023(3) 0.013(2) 0.021(3) -0.002(2) 0.004(2) 0.002(2)
C(62) 0.010(2) 0.039(3) 0.018(2) 0.006(2) -0.001(2) 0.004(2)
C(63) 0.018(3) 0.034(2) 0.021(3) 0.013(2) 0.006(2) 0.008(2)
C(64) 0.019(3) 0.024(2) 0.023(3) 0.008(2) 0.003(2) 0.003(2)
C(65) 0.018(2) 0.024(2) 0.017(2) 0.005(2) 0.005(2) 0.005(2)
C(66) 0.020(3) 0.033(3) 0.026(3) 0.001(2) 0.007(2) -0.009(2)
C(67) 0.027(3) 0.023(2) 0.015(2) 0.008(2) 0.005(2) 0.005(2)
C(68) 0.023(3) 0.011(2) 0.023(3) 0.001(2) 0.005(2) -0.001(2)
C(69) 0.015(2) 0.017(2) 0.022(3) 0.002(2) 0.005(2) 0.008(2)
C(70) 0.018(3) 0.019(2) 0.039(3) -0.001(2) 0.007(2) 0.001(2)

loop_
_atom_type_symbol
_atom_type_description
_atom_type_scat_dispersion_real
_atom_type_scat_dispersion_imag
_atom_type_scat_source
C C 0.003 0.002
;International Tables for Crystallography
(1992, Vol. C, Tables 4.2.6.8 and 6.1.1.1)
;
H H 0.000 0.000
;International Tables for Crystallography
(1992, Vol. C, Table 6.1.1.2)
;
Ir Ir -1.444 7.990
;International Tables for Crystallography
(1992, Vol. C, Tables 4.2.6.8 and 6.1.1.1)
;
N N 0.006 0.003
;International Tables for Crystallography
(1992, Vol. C, Tables 4.2.6.8 and 6.1.1.1)
;
O O 0.011 0.006
;International Tables for Crystallography
(1992, Vol. C, Tables 4.2.6.8 and 6.1.1.1)
;

loop_
_geom_angle_atom_site_label_1
_geom_angle_atom_site_label_2
_geom_angle_atom_site_label_3
_geom_angle
_geom_angle_site_symmetry_1
_geom_angle_site_symmetry_2
_geom_angle_site_symmetry_3
_geom_angle_publ_flag
O(1) Ir(1) O(2) 89.6(1) . . . yes
O(1) Ir(1) N(1) 88.9(1) . . . yes
O(1) Ir(1) N(2) 91.8(2) . . . yes
O(1) Ir(1) C(9) 85.6(2) . . . yes
O(1) Ir(1) C(24) 171.9(1) . . . yes
O(2) Ir(1) N(1) 91.8(1) . . . yes
O(2) Ir(1) N(2) 90.5(1) . . . yes
O(2) Ir(1) C(9) 172.0(1) . . . yes
O(2) Ir(1) C(24) 86.0(1) . . . yes
N(1) Ir(1) N(2) 177.6(1) . . . yes
N(1) Ir(1) C(9) 81.8(2) . . . yes
N(1) Ir(1) C(24) 98.0(2) . . . yes
N(2) Ir(1) C(9) 96.0(2) . . . yes
N(2) Ir(1) C(24) 81.5(2) . . . yes
C(9) Ir(1) C(24) 99.6(2) . . . yes
O(3) Ir(2) O(4) 89.4(1) . . . yes
O(3) Ir(2) N(3) 89.3(1) . . . yes
O(3) Ir(2) N(4) 90.1(1) . . . yes
O(3) Ir(2) C(44) 170.8(2) . . . yes
O(3) Ir(2) C(59) 88.4(1) . . . yes
O(4) Ir(2) N(3) 89.1(1) . . . yes
O(4) Ir(2) N(4) 90.6(1) . . . yes
O(4) Ir(2) C(44) 87.6(1) . . . yes
O(4) Ir(2) C(59) 171.8(1) . . . yes
N(3) Ir(2) N(4) 179.3(1) . . . yes
N(3) Ir(2) C(44) 81.9(2) . . . yes
N(3) Ir(2) C(59) 98.7(2) . . . yes
N(4) Ir(2) C(44) 98.7(2) . . . yes
N(4) Ir(2) C(59) 81.5(2) . . . yes
C(44) Ir(2) C(59) 95.7(2) . . . yes
Ir(1) O(1) C(32) 124.5(3) . . . yes
Ir(1) O(2) C(34) 124.6(3) . . . yes
Ir(2) O(3) C(67) 123.9(3) . . . yes
Ir(2) O(4) C(69) 124.6(3) . . . yes
Ir(1) N(1) C(1) 109.9(3) . . . yes
Ir(1) N(1) C(2) 133.5(3) . . . yes
C(1) N(1) C(2) 116.6(4) . . . yes
Ir(1) N(2) C(16) 111.2(3) . . . yes
Ir(1) N(2) C(17) 131.9(3) . . . yes
C(16) N(2) C(17) 116.9(4) . . . yes
Ir(2) N(3) C(36) 111.4(3) . . . yes
Ir(2) N(3) C(37) 132.7(3) . . . yes
C(36) N(3) C(37) 115.9(4) . . . yes
Ir(2) N(4) C(51) 111.5(3) . . . yes
Ir(2) N(4) C(52) 132.0(3) . . . yes
C(51) N(4) C(52) 116.5(4) . . . yes
N(1) C(1) C(5) 125.2(4) . . . yes
N(1) C(1) C(8) 119.8(4) . . . yes
C(5) C(1) C(8) 114.8(4) . . . yes
N(1) C(2) C(3) 121.3(4) . . . yes
N(1) C(2) H(1) 118.4 . . . no
C(3) C(2) H(1) 120.3 . . . no
C(2) C(3) C(4) 121.7(4) . . . yes
C(2) C(3) H(2) 119.6 . . . no
C(4) C(3) H(2) 118.7 . . . no
C(3) C(4) C(5) 117.6(4) . . . yes
C(3) C(4) H(3) 120.8 . . . no
C(5) C(4) H(3) 121.6 . . . no
C(1) C(5) C(4) 117.5(4) . . . yes
C(1) C(5) C(6) 107.9(4) . . . yes
C(4) C(5) C(6) 134.4(4) . . . yes
C(5) C(6) C(7) 105.6(3) . . . yes
C(5) C(6) H(4) 110.1 . . . no
C(5) C(6) H(5) 110.4 . . . no
C(7) C(6) H(4) 111.1 . . . no
C(7) C(6) H(5) 109.9 . . . no
H(4) C(6) H(5) 109.6 . . . no
C(6) C(7) C(8) 105.0(3) . . . yes
C(6) C(7) H(6) 109.4 . . . no
C(6) C(7) H(7) 110.7 . . . no
C(8) C(7) H(6) 109.9 . . . no
C(8) C(7) H(7) 111.6 . . . no
H(6) C(7) H(7) 110.2 . . . no
C(1) C(8) C(7) 106.7(4) . . . yes
C(1) C(8) C(9) 114.3(4) . . . yes
C(7) C(8) C(9) 138.4(4) . . . yes
Ir(1) C(9) C(8) 112.3(3) . . . yes
Ir(1) C(9) C(10) 127.7(3) . . . yes
C(8) C(9) C(10) 119.8(4) . . . yes
C(9) C(10) C(11) 120.8(4) . . . yes
C(9) C(10) C(15) 121.8(4) . . . yes
C(11) C(10) C(15) 117.4(4) . . . yes
C(10) C(11) C(12) 122.5(4) . . . yes
C(10) C(11) H(8) 118.9 . . . no
C(12) C(11) H(8) 118.6 . . . no
C(11) C(12) C(13) 119.1(4) . . . yes
C(11) C(12) H(9) 121.3 . . . no
C(13) C(12) H(9) 119.6 . . . no
C(12) C(13) C(14) 119.4(4) . . . yes
C(12) C(13) H(10) 120.4 . . . no
C(14) C(13) H(10) 120.2 . . . no
C(13) C(14) C(15) 120.5(4) . . . yes
C(13) C(14) H(11) 119.2 . . . no
C(15) C(14) H(11) 120.3 . . . no
C(10) C(15) C(14) 121.1(4) . . . yes
C(10) C(15) H(12) 119.9 . . . no
C(14) C(15) H(12) 118.9 . . . no
N(2) C(16) C(20) 124.8(4) . . . yes
N(2) C(16) C(23) 119.0(4) . . . yes
C(20) C(16) C(23) 116.0(4) . . . yes
N(2) C(17) C(18) 120.5(4) . . . yes
N(2) C(17) H(13) 119.3 . . . no
C(18) C(17) H(13) 120.2 . . . no
C(17) C(18) C(19) 121.8(4) . . . yes
C(17) C(18) H(14) 118.5 . . . no
C(19) C(18) H(14) 119.7 . . . no
C(18) C(19) C(20) 116.7(4) . . . yes
C(18) C(19) H(15) 121.6 . . . no
C(20) C(19) H(15) 121.7 . . . no
C(16) C(20) C(19) 119.4(5) . . . yes
C(16) C(20) C(21) 106.7(4) . . . yes
C(19) C(20) C(21) 133.7(4) . . . yes
C(20) C(21) C(22) 105.7(4) . . . yes
C(20) C(21) H(16) 109.6 . . . no
C(20) C(21) H(17) 110.2 . . . no
C(22) C(21) H(16) 110.2 . . . no
C(22) C(21) H(17) 110.9 . . . no
H(16) C(21) H(17) 110.1 . . . no
C(21) C(22) C(23) 105.3(4) . . . yes
C(21) C(22) H(18) 110.9 . . . no
C(21) C(22) H(19) 110.6 . . . no
C(23) C(22) H(18) 109.7 . . . no
C(23) C(22) H(19) 110.8 . . . no
H(18) C(22) H(19) 109.5 . . . no
C(16) C(23) C(22) 105.7(4) . . . yes
C(16) C(23) C(24) 115.1(4) . . . yes
C(22) C(23) C(24) 138.5(4) . . . yes
Ir(1) C(24) C(23) 112.3(3) . . . yes
Ir(1) C(24) C(25) 127.1(3) . . . yes
C(23) C(24) C(25) 120.3(4) . . . yes
C(24) C(25) C(26) 121.2(4) . . . yes
C(24) C(25) C(30) 121.1(4) . . . yes
C(26) C(25) C(30) 117.6(4) . . . yes
C(25) C(26) C(27) 121.1(4) . . . yes
C(25) C(26) H(20) 119.1 . . . no
C(27) C(26) H(20) 119.8 . . . no
C(26) C(27) C(28) 120.9(4) . . . yes
C(26) C(27) H(21) 119.5 . . . no
C(28) C(27) H(21) 119.6 . . . no
C(27) C(28) C(29) 119.0(4) . . . yes
C(27) C(28) H(22) 120.7 . . . no
C(29) C(28) H(22) 120.3 . . . no
C(28) C(29) C(30) 120.7(4) . . . yes
C(28) C(29) H(23) 119.5 . . . no
C(30) C(29) H(23) 119.8 . . . no
C(25) C(30) C(29) 120.7(4) . . . yes
C(25) C(30) H(24) 119.5 . . . no
C(29) C(30) H(24) 119.8 . . . no
C(32) C(31) H(25) 109.4 . . . no
C(32) C(31) H(26) 110.4 . . . no
C(32) C(31) H(27) 110.5 . . . no
H(25) C(31) H(26) 108.3 . . . no
H(25) C(31) H(27) 108.5 . . . no
H(26) C(31) H(27) 109.7 . . . no
O(1) C(32) C(31) 115.3(4) . . . yes
O(1) C(32) C(33) 126.4(5) . . . yes
C(31) C(32) C(33) 118.3(4) . . . yes
C(32) C(33) C(34) 127.8(4) . . . yes
C(32) C(33) H(28) 115.6 . . . no
C(34) C(33) H(28) 116.6 . . . no
O(2) C(34) C(33) 126.8(4) . . . yes
O(2) C(34) C(35) 115.9(4) . . . yes
C(33) C(34) C(35) 117.3(4) . . . yes
C(34) C(35) H(29) 109.9 . . . no
C(34) C(35) H(30) 109.4 . . . no
C(34) C(35) H(31) 110.1 . . . no
H(29) C(35) H(30) 108.6 . . . no
H(29) C(35) H(31) 109.7 . . . no
H(30) C(35) H(31) 109.0 . . . no
N(3) C(36) C(40) 125.8(4) . . . yes
N(3) C(36) C(43) 118.8(4) . . . yes
C(40) C(36) C(43) 115.3(4) . . . yes
N(3) C(37) C(38) 121.5(4) . . . yes
N(3) C(37) H(32) 118.2 . . . no
C(38) C(37) H(32) 120.3 . . . no
C(37) C(38) C(39) 121.5(4) . . . yes
C(37) C(38) H(33) 119.6 . . . no
C(39) C(38) H(33) 118.9 . . . no
C(38) C(39) C(40) 117.5(4) . . . yes
C(38) C(39) H(34) 121.4 . . . no
C(40) C(39) H(34) 121.2 . . . no
C(36) C(40) C(39) 117.7(4) . . . yes
C(36) C(40) C(41) 107.3(4) . . . yes
C(39) C(40) C(41) 134.9(4) . . . yes
C(40) C(41) C(42) 105.3(3) . . . yes
C(40) C(41) H(35) 110.6 . . . no
C(40) C(41) H(36) 109.8 . . . no
C(42) C(41) H(35) 111.1 . . . no
C(42) C(41) H(36) 110.4 . . . no
H(35) C(41) H(36) 109.5 . . . no
C(41) C(42) C(43) 105.7(3) . . . yes
C(41) C(42) H(37) 109.8 . . . no
C(41) C(42) H(38) 110.7 . . . no
C(43) C(42) H(37) 111.1 . . . no
C(43) C(42) H(38) 111.0 . . . no
H(37) C(42) H(38) 108.5 . . . no
C(36) C(43) C(42) 106.0(4) . . . yes
C(36) C(43) C(44) 115.0(4) . . . yes
C(42) C(43) C(44) 138.6(4) . . . yes
Ir(2) C(44) C(43) 112.3(3) . . . yes
Ir(2) C(44) C(45) 126.5(3) . . . yes
C(43) C(44) C(45) 121.2(4) . . . yes
C(44) C(45) C(46) 120.2(4) . . . yes
C(44) C(45) C(50) 121.5(4) . . . yes
C(46) C(45) C(50) 118.3(4) . . . yes
C(45) C(46) C(47) 121.1(4) . . . yes
C(45) C(46) H(39) 120.0 . . . no
C(47) C(46) H(39) 118.9 . . . no
C(46) C(47) C(48) 119.5(4) . . . yes
C(46) C(47) H(40) 120.1 . . . no
C(48) C(47) H(40) 120.4 . . . no
C(47) C(48) C(49) 119.6(4) . . . yes
C(47) C(48) H(41) 120.7 . . . no
C(49) C(48) H(41) 119.7 . . . no
C(48) C(49) C(50) 120.8(5) . . . yes
C(48) C(49) H(42) 119.2 . . . no
C(50) C(49) H(42) 120.0 . . . no
C(45) C(50) C(49) 120.7(4) . . . yes
C(45) C(50) H(43) 119.5 . . . no
C(49) C(50) H(43) 119.9 . . . no
N(4) C(51) C(55) 125.6(4) . . . yes
N(4) C(51) C(58) 118.8(4) . . . yes
C(55) C(51) C(58) 115.2(4) . . . yes
N(4) C(52) C(53) 121.7(4) . . . yes
N(4) C(52) H(44) 118.8 . . . no
C(53) C(52) H(44) 119.5 . . . no
C(52) C(53) C(54) 120.7(4) . . . yes
C(52) C(53) H(45) 119.3 . . . no
C(54) C(53) H(45) 120.0 . . . no
C(53) C(54) C(55) 118.0(4) . . . yes
C(53) C(54) H(46) 120.9 . . . no
C(55) C(54) H(46) 121.1 . . . no
C(51) C(55) C(54) 117.5(4) . . . yes
C(51) C(55) C(56) 108.2(4) . . . yes
C(54) C(55) C(56) 134.3(5) . . . yes
C(55) C(56) C(57) 105.1(4) . . . yes
C(55) C(56) H(47) 110.6 . . . no
C(55) C(56) H(48) 110.8 . . . no
C(57) C(56) H(47) 111.0 . . . no
C(57) C(56) H(48) 110.1 . . . no
H(47) C(56) H(48) 109.2 . . . no
C(56) C(57) C(58) 105.5(4) . . . yes
C(56) C(57) H(49) 109.5 . . . no
C(56) C(57) H(50) 110.7 . . . no
C(58) C(57) H(49) 110.7 . . . no
C(58) C(57) H(50) 111.6 . . . no
H(49) C(57) H(50) 108.8 . . . no
C(51) C(58) C(57) 105.8(4) . . . yes
C(51) C(58) C(59) 115.2(4) . . . yes
C(57) C(58) C(59) 138.5(4) . . . yes
Ir(2) C(59) C(58) 112.0(3) . . . yes
Ir(2) C(59) C(60) 127.1(3) . . . yes
C(58) C(59) C(60) 120.9(4) . . . yes
C(59) C(60) C(61) 120.4(3) . . . yes
C(59) C(60) C(65) 121.5(4) . . . yes
C(61) C(60) C(65) 118.1(4) . . . yes
C(60) C(61) C(62) 121.2(4) . . . yes
C(60) C(61) H(51) 119.5 . . . no
C(62) C(61) H(51) 119.3 . . . no
C(61) C(62) C(63) 119.8(4) . . . yes
C(61) C(62) H(52) 121.0 . . . no
C(63) C(62) H(52) 119.3 . . . no
C(62) C(63) C(64) 119.5(4) . . . yes
C(62) C(63) H(53) 119.5 . . . no
C(64) C(63) H(53) 120.9 . . . no
C(63) C(64) C(65) 120.5(4) . . . yes
C(63) C(64) H(54) 119.1 . . . no
C(65) C(64) H(54) 120.4 . . . no
C(60) C(65) C(64) 120.8(4) . . . yes
C(60) C(65) H(55) 119.4 . . . no
C(64) C(65) H(55) 119.8 . . . no
C(67) C(66) H(56) 109.9 . . . no
C(67) C(66) H(57) 109.5 . . . no
C(67) C(66) H(58) 109.2 . . . no
H(56) C(66) H(57) 109.5 . . . no
H(56) C(66) H(58) 109.6 . . . no
H(57) C(66) H(58) 109.1 . . . no
O(3) C(67) C(66) 115.5(4) . . . yes
O(3) C(67) C(68) 128.0(4) . . . yes
C(66) C(67) C(68) 116.6(4) . . . yes
C(67) C(68) C(69) 126.9(4) . . . yes
C(67) C(68) H(59) 117.1 . . . no
C(69) C(68) H(59) 115.9 . . . no
O(4) C(69) C(68) 126.3(4) . . . yes
O(4) C(69) C(70) 115.5(4) . . . yes
C(68) C(69) C(70) 118.1(4) . . . yes
C(69) C(70) H(60) 110.3 . . . no
C(69) C(70) H(61) 110.1 . . . no
C(69) C(70) H(62) 110.8 . . . no
H(60) C(70) H(61) 107.8 . . . no
H(60) C(70) H(62) 108.9 . . . no
H(61) C(70) H(62) 108.8 . . . no

loop_
_geom_bond_atom_site_label_1
_geom_bond_atom_site_label_2
_geom_bond_distance
_geom_bond_site_symmetry_1
_geom_bond_site_symmetry_2
_geom_bond_publ_flag
Ir(1) O(1) 2.119(4) . . yes
Ir(1) O(2) 2.118(3) . . yes
Ir(1) N(1) 2.038(4) . . yes
Ir(1) N(2) 2.038(4) . . yes
Ir(1) C(9) 2.021(4) . . yes
Ir(1) C(24) 2.029(5) . . yes
Ir(2) O(3) 2.124(3) . . yes
Ir(2) O(4) 2.122(4) . . yes
Ir(2) N(3) 2.029(4) . . yes
Ir(2) N(4) 2.031(4) . . yes
Ir(2) C(44) 2.030(4) . . yes
Ir(2) C(59) 2.037(6) . . yes
O(1) C(32) 1.273(5) . . yes
O(2) C(34) 1.268(5) . . yes
O(3) C(67) 1.263(6) . . yes
O(4) C(69) 1.274(5) . . yes
N(1) C(1) 1.346(5) . . yes
N(1) C(2) 1.355(5) . . yes
N(2) C(16) 1.339(6) . . yes
N(2) C(17) 1.364(6) . . yes
N(3) C(36) 1.347(5) . . yes
N(3) C(37) 1.361(5) . . yes
N(4) C(51) 1.332(6) . . yes
N(4) C(52) 1.359(5) . . yes
C(1) C(5) 1.391(6) . . yes
C(1) C(8) 1.424(6) . . yes
C(2) C(3) 1.373(6) . . yes
C(2) H(1) 0.961 . . no
C(3) C(4) 1.392(6) . . yes
C(3) H(2) 0.951 . . no
C(4) C(5) 1.383(6) . . yes
C(4) H(3) 0.948 . . no
C(5) C(6) 1.516(6) . . yes
C(6) C(7) 1.568(6) . . yes
C(6) H(4) 0.944 . . no
C(6) H(5) 0.954 . . no
C(7) C(8) 1.534(5) . . yes
C(7) H(6) 0.953 . . no
C(7) H(7) 0.938 . . no
C(8) C(9) 1.364(6) . . yes
C(9) C(10) 1.490(6) . . yes
C(10) C(11) 1.390(6) . . yes
C(10) C(15) 1.389(6) . . yes
C(11) C(12) 1.385(6) . . yes
C(11) H(8) 0.957 . . no
C(12) C(13) 1.394(6) . . yes
C(12) H(9) 0.953 . . no
C(13) C(14) 1.384(7) . . yes
C(13) H(10) 0.950 . . no
C(14) C(15) 1.390(6) . . yes
C(14) H(11) 0.945 . . no
C(15) H(12) 0.956 . . no
C(16) C(20) 1.384(6) . . yes
C(16) C(23) 1.422(6) . . yes
C(17) C(18) 1.385(6) . . yes
C(17) H(13) 0.948 . . no
C(18) C(19) 1.404(7) . . yes
C(18) H(14) 0.958 . . no
C(19) C(20) 1.363(6) . . yes
C(19) H(15) 0.947 . . no
C(20) C(21) 1.521(7) . . yes
C(21) C(22) 1.557(6) . . yes
C(21) H(16) 0.952 . . no
C(21) H(17) 0.940 . . no
C(22) C(23) 1.524(7) . . yes
C(22) H(18) 0.951 . . no
C(22) H(19) 0.948 . . no
C(23) C(24) 1.362(6) . . yes
C(24) C(25) 1.476(6) . . yes
C(25) C(26) 1.405(6) . . yes
C(25) C(30) 1.406(5) . . yes
C(26) C(27) 1.378(7) . . yes
C(26) H(20) 0.963 . . no
C(27) C(28) 1.383(6) . . yes
C(27) H(21) 0.967 . . no
C(28) C(29) 1.392(7) . . yes
C(28) H(22) 0.960 . . no
C(29) C(30) 1.385(7) . . yes
C(29) H(23) 0.961 . . no
C(30) H(24) 0.964 . . no
C(31) C(32) 1.489(7) . . yes
C(31) H(25) 0.964 . . no
C(31) H(26) 0.950 . . no
C(31) H(27) 0.948 . . no
C(32) C(33) 1.410(6) . . yes
C(33) C(34) 1.398(7) . . yes
C(33) H(28) 0.958 . . no
C(34) C(35) 1.506(5) . . yes
C(35) H(29) 0.951 . . no
C(35) H(30) 0.959 . . no
C(35) H(31) 0.946 . . no
C(36) C(40) 1.385(6) . . yes
C(36) C(43) 1.429(6) . . yes
C(37) C(38) 1.371(6) . . yes
C(37) H(32) 0.960 . . no
C(38) C(39) 1.403(6) . . yes
C(38) H(33) 0.951 . . no
C(39) C(40) 1.376(6) . . yes
C(39) H(34) 0.948 . . no
C(40) C(41) 1.520(6) . . yes
C(41) C(42) 1.561(6) . . yes
C(41) H(35) 0.946 . . no
C(41) H(36) 0.953 . . no
C(42) C(43) 1.518(5) . . yes
C(42) H(37) 0.961 . . no
C(42) H(38) 0.951 . . no
C(43) C(44) 1.371(6) . . yes
C(44) C(45) 1.493(6) . . yes
C(45) C(46) 1.403(6) . . yes
C(45) C(50) 1.387(6) . . yes
C(46) C(47) 1.391(6) . . yes
C(46) H(39) 0.956 . . no
C(47) C(48) 1.382(7) . . yes
C(47) H(40) 0.947 . . no
C(48) C(49) 1.393(6) . . yes
C(48) H(41) 0.952 . . no
C(49) C(50) 1.377(6) . . yes
C(49) H(42) 0.945 . . no
C(50) H(43) 0.952 . . no
C(51) C(55) 1.379(6) . . yes
C(51) C(58) 1.435(6) . . yes
C(52) C(53) 1.369(6) . . yes
C(52) H(44) 0.944 . . no
C(53) C(54) 1.394(7) . . yes
C(53) H(45) 0.952 . . no
C(54) C(55) 1.383(6) . . yes
C(54) H(46) 0.955 . . no
C(55) C(56) 1.513(7) . . yes
C(56) C(57) 1.572(6) . . yes
C(56) H(47) 0.949 . . no
C(56) H(48) 0.955 . . no
C(57) C(58) 1.526(6) . . yes
C(57) H(49) 0.962 . . no
C(57) H(50) 0.946 . . no
C(58) C(59) 1.359(6) . . yes
C(59) C(60) 1.482(6) . . yes
C(60) C(61) 1.400(6) . . yes
C(60) C(65) 1.396(5) . . yes
C(61) C(62) 1.383(6) . . yes
C(61) H(51) 0.953 . . no
C(62) C(63) 1.400(6) . . yes
C(62) H(52) 0.950 . . no
C(63) C(64) 1.380(6) . . yes
C(63) H(53) 0.953 . . no
C(64) C(65) 1.389(6) . . yes
C(64) H(54) 0.950 . . no
C(65) H(55) 0.951 . . no
C(66) C(67) 1.522(6) . . yes
C(66) H(56) 0.946 . . no
C(66) H(57) 0.953 . . no
C(66) H(58) 0.952 . . no
C(67) C(68) 1.387(7) . . yes
C(68) C(69) 1.419(6) . . yes
C(68) H(59) 0.963 . . no
C(69) C(70) 1.490(7) . . yes
C(70) H(60) 0.959 . . no
C(70) H(61) 0.961 . . no
C(70) H(62) 0.947 . . no

loop_
_geom_contact_atom_site_label_1
_geom_contact_atom_site_label_2
_geom_contact_distance
_geom_contact_site_symmetry_1
_geom_contact_site_symmetry_2
_geom_contact_publ_flag
O(3) C(56) 3.372(7) . 2_564 ?
O(3) C(57) 3.505(6) . 2_564 ?
O(4) C(41) 3.457(6) . 2_454 ?
O(4) C(42) 3.527(5) . 2_454 ?
C(4) C(62) 3.331(7) . . ?
C(4) C(63) 3.390(7) . . ?
C(4) C(38) 3.496(8) . . ?
C(4) C(37) 3.505(7) . . ?
C(14) C(35) 3.581(6) . 1_545 ?
C(19) C(52) 3.441(6) . 1_656 ?
C(19) C(47) 3.462(6) . 1_656 ?
C(19) C(53) 3.517(6) . 1_656 ?
C(19) C(48) 3.564(7) . 1_656 ?
C(21) C(31) 3.583(9) . 1_655 ?
C(29) C(47) 3.527(6) . 2_554 ?
C(39) C(46) 3.598(8) . 2_454 ?
C(40) C(46) 3.537(8) . 2_454 ?

loop_
_geom_torsion_atom_site_label_1
_geom_torsion_atom_site_label_2
_geom_torsion_atom_site_label_3
_geom_torsion_atom_site_label_4
_geom_torsion
_geom_torsion_site_symmetry_1
_geom_torsion_site_symmetry_2
_geom_torsion_site_symmetry_3
_geom_torsion_site_symmetry_4
_geom_torsion_publ_flag
Ir(1) O(1) C(32) C(31) -174.4(3) . . . . yes
Ir(1) O(1) C(32) C(33) 4.8(7) . . . . yes
Ir(1) O(2) C(34) C(33) 0.9(7) . . . . yes
Ir(1) O(2) C(34) C(35) -177.7(3) . . . . yes
Ir(1) N(1) C(1) C(5) 179.3(4) . . . . yes
Ir(1) N(1) C(1) C(8) -5.7(5) . . . . yes
Ir(1) N(1) C(2) C(3) -178.5(3) . . . . yes
Ir(1) N(2) C(16) C(20) -174.6(3) . . . . yes
Ir(1) N(2) C(16) C(23) -0.6(4) . . . . yes
Ir(1) N(2) C(17) C(18) 174.9(3) . . . . yes
Ir(1) C(9) C(8) C(1) 13.5(5) . . . . yes
Ir(1) C(9) C(8) C(7) -177.4(5) . . . . yes
Ir(1) C(9) C(10) C(11) -50.5(6) . . . . yes
Ir(1) C(9) C(10) C(15) 129.4(4) . . . . yes
Ir(1) C(24) C(23) C(16) 10.6(4) . . . . yes
Ir(1) C(24) C(23) C(22) 179.5(4) . . . . yes
Ir(1) C(24) C(25) C(26) 129.2(4) . . . . yes
Ir(1) C(24) C(25) C(30) -53.3(5) . . . . yes
Ir(2) O(3) C(67) C(66) 169.3(3) . . . . yes
Ir(2) O(3) C(67) C(68) -10.2(7) . . . . yes
Ir(2) O(4) C(69) C(68) -5.8(6) . . . . yes
Ir(2) O(4) C(69) C(70) 176.7(3) . . . . yes
Ir(2) N(3) C(36) C(40) 178.7(4) . . . . yes
Ir(2) N(3) C(36) C(43) 2.8(5) . . . . yes
Ir(2) N(3) C(37) C(38) 178.0(3) . . . . yes
Ir(2) N(4) C(51) C(55) 177.4(3) . . . . yes
Ir(2) N(4) C(51) C(58) 5.5(5) . . . . yes
Ir(2) N(4) C(52) C(53) 179.7(3) . . . . yes
Ir(2) C(44) C(43) C(36) -7.4(5) . . . . yes
Ir(2) C(44) C(43) C(42) -179.5(4) . . . . yes
Ir(2) C(44) C(45) C(46) -135.4(3) . . . . yes
Ir(2) C(44) C(45) C(50) 44.1(5) . . . . yes
Ir(2) C(59) C(58) C(51) -8.7(5) . . . . yes
Ir(2) C(59) C(58) C(57) -179.7(4) . . . . yes
Ir(2) C(59) C(60) C(61) -132.6(4) . . . . yes
Ir(2) C(59) C(60) C(65) 48.7(6) . . . . yes
O(1) Ir(1) O(2) C(34) 3.2(3) . . . . yes
O(1) Ir(1) N(1) C(1) -75.8(3) . . . . yes
O(1) Ir(1) N(1) C(2) 104.1(4) . . . . yes
O(1) Ir(1) N(2) C(16) -170.5(3) . . . . yes
O(1) Ir(1) N(2) C(17) 13.3(3) . . . . yes
O(1) Ir(1) C(9) C(8) 76.6(4) . . . . yes
O(1) Ir(1) C(9) C(10) -97.7(4) . . . . yes
O(1) Ir(1) C(24) C(23) 25(1) . . . . yes
O(1) Ir(1) C(24) C(25) -147.6(8) . . . . yes
O(1) C(32) C(33) C(34) 1.4(9) . . . . yes
O(2) Ir(1) O(1) C(32) -5.9(3) . . . . yes
O(2) Ir(1) N(1) C(1) -165.3(3) . . . . yes
O(2) Ir(1) N(1) C(2) 14.5(4) . . . . yes
O(2) Ir(1) N(2) C(16) -80.9(3) . . . . yes
O(2) Ir(1) N(2) C(17) 103.0(3) . . . . yes
O(2) Ir(1) C(9) C(8) 23(1) . . . . yes
O(2) Ir(1) C(9) C(10) -150.3(9) . . . . yes
O(2) Ir(1) C(24) C(23) 82.6(3) . . . . yes
O(2) Ir(1) C(24) C(25) -90.8(3) . . . . yes
O(2) C(34) C(33) C(32) -4.7(9) . . . . yes
O(3) Ir(2) O(4) C(69) -0.8(3) . . . . yes
O(3) Ir(2) N(3) C(36) 171.9(3) . . . . yes
O(3) Ir(2) N(3) C(37) -5.2(4) . . . . yes
O(3) Ir(2) N(4) C(51) 80.6(3) . . . . yes
O(3) Ir(2) N(4) C(52) -98.7(3) . . . . yes
O(3) Ir(2) C(44) C(43) -11(1) . . . . yes
O(3) Ir(2) C(44) C(45) 167.7(7) . . . . yes
O(3) Ir(2) C(59) C(58) -81.3(3) . . . . yes
O(3) Ir(2) C(59) C(60) 97.4(3) . . . . yes
O(3) C(67) C(68) C(69) 2.0(8) . . . . yes
O(4) Ir(2) O(3) C(67) 8.4(3) . . . . yes
O(4) Ir(2) N(3) C(36) 82.5(3) . . . . yes
O(4) Ir(2) N(3) C(37) -94.6(4) . . . . yes
O(4) Ir(2) N(4) C(51) 170.0(3) . . . . yes
O(4) Ir(2) N(4) C(52) -9.3(3) . . . . yes
O(4) Ir(2) C(44) C(43) -82.5(3) . . . . yes
O(4) Ir(2) C(44) C(45) 96.4(4) . . . . yes
O(4) Ir(2) C(59) C(58) -6(1) . . . . yes
O(4) Ir(2) C(59) C(60) 171.9(7) . . . . yes
O(4) C(69) C(68) C(67) 7.2(8) . . . . yes
N(1) Ir(1) O(1) C(32) -97.8(4) . . . . yes
N(1) Ir(1) O(2) C(34) 92.1(4) . . . . yes
N(1) Ir(1) N(2) C(16) 82(3) . . . . yes
N(1) Ir(1) N(2) C(17) -93(3) . . . . yes
N(1) Ir(1) C(9) C(8) -13.0(3) . . . . yes
N(1) Ir(1) C(9) C(10) 172.8(4) . . . . yes
N(1) Ir(1) C(24) C(23) 173.9(3) . . . . yes
N(1) Ir(1) C(24) C(25) 0.5(3) . . . . yes
N(1) C(1) C(5) C(4) 1.4(7) . . . . yes
N(1) C(1) C(5) C(6) 177.2(4) . . . . yes
N(1) C(1) C(8) C(7) -177.7(4) . . . . yes
N(1) C(1) C(8) C(9) -5.2(6) . . . . yes
N(1) C(2) C(3) C(4) -3.2(7) . . . . yes
N(2) Ir(1) O(1) C(32) 84.5(4) . . . . yes
N(2) Ir(1) O(2) C(34) -88.6(4) . . . . yes
N(2) Ir(1) N(1) C(1) 31(3) . . . . yes
N(2) Ir(1) N(1) C(2) -148(3) . . . . yes
N(2) Ir(1) C(9) C(8) 167.9(3) . . . . yes
N(2) Ir(1) C(9) C(10) -6.3(4) . . . . yes
N(2) Ir(1) C(24) C(23) -8.5(3) . . . . yes
N(2) Ir(1) C(24) C(25) 178.1(3) . . . . yes
N(2) C(16) C(20) C(19) -1.4(6) . . . . yes
N(2) C(16) C(20) C(21) 173.6(4) . . . . yes
N(2) C(16) C(23) C(22) -179.2(3) . . . . yes
N(2) C(16) C(23) C(24) -6.8(5) . . . . yes
N(2) C(17) C(18) C(19) -0.7(6) . . . . yes
N(3) Ir(2) O(3) C(67) -80.8(3) . . . . yes
N(3) Ir(2) O(4) C(69) 88.5(3) . . . . yes
N(3) Ir(2) N(4) C(51) 103(10) . . . . yes
N(3) Ir(2) N(4) C(52) -75(10) . . . . yes
N(3) Ir(2) C(44) C(43) 6.9(3) . . . . yes
N(3) Ir(2) C(44) C(45) -174.2(4) . . . . yes
N(3) Ir(2) C(59) C(58) -170.4(3) . . . . yes
N(3) Ir(2) C(59) C(60) 8.4(4) . . . . yes
N(3) C(36) C(40) C(39) 3.5(7) . . . . yes
N(3) C(36) C(40) C(41) -174.2(4) . . . . yes
N(3) C(36) C(43) C(42) 177.7(4) . . . . yes
N(3) C(36) C(43) C(44) 3.1(6) . . . . yes
N(3) C(37) C(38) C(39) 1.7(7) . . . . yes
N(4) Ir(2) O(3) C(67) 99.0(3) . . . . yes
N(4) Ir(2) O(4) C(69) -90.9(3) . . . . yes
N(4) Ir(2) N(3) C(36) 148(10) . . . . yes
N(4) Ir(2) N(3) C(37) -28(11) . . . . yes
N(4) Ir(2) C(44) C(43) -172.8(3) . . . . yes
N(4) Ir(2) C(44) C(45) 6.1(4) . . . . yes
N(4) Ir(2) C(59) C(58) 9.0(3) . . . . yes
N(4) Ir(2) C(59) C(60) -172.3(4) . . . . yes
N(4) C(51) C(55) C(54) 3.8(6) . . . . yes
N(4) C(51) C(55) C(56) -174.0(4) . . . . yes
N(4) C(51) C(58) C(57) 176.0(4) . . . . yes
N(4) C(51) C(58) C(59) 2.2(6) . . . . yes
N(4) C(52) C(53) C(54) 1.6(6) . . . . yes
C(1) N(1) Ir(1) C(9) 9.9(3) . . . . yes
C(1) N(1) Ir(1) C(24) 108.5(3) . . . . yes
C(1) N(1) C(2) C(3) 1.4(6) . . . . yes
C(1) C(5) C(4) C(3) -3.0(7) . . . . yes
C(1) C(5) C(6) C(7) -0.9(5) . . . . yes
C(1) C(8) C(7) C(6) 1.4(5) . . . . yes
C(1) C(8) C(9) C(10) -171.8(4) . . . . yes
C(2) N(1) Ir(1) C(9) -170.2(4) . . . . yes
C(2) N(1) Ir(1) C(24) -71.6(4) . . . . yes
C(2) N(1) C(1) C(5) -0.6(7) . . . . yes
C(2) N(1) C(1) C(8) 174.4(4) . . . . yes
C(2) C(3) C(4) C(5) 4.0(7) . . . . yes
C(3) C(4) C(5) C(6) -177.4(5) . . . . yes
C(4) C(5) C(1) C(8) -173.8(4) . . . . yes
C(4) C(5) C(6) C(7) 173.8(5) . . . . yes
C(5) C(1) C(8) C(7) -2.2(5) . . . . yes
C(5) C(1) C(8) C(9) 170.3(4) . . . . yes
C(5) C(6) C(7) C(8) -0.3(5) . . . . yes
C(6) C(5) C(1) C(8) 2.0(6) . . . . yes
C(6) C(7) C(8) C(9) -168.2(6) . . . . yes
C(7) C(8) C(9) C(10) -2.6(9) . . . . yes
C(8) C(9) Ir(1) C(24) -109.7(4) . . . . yes
C(8) C(9) C(10) C(11) 135.6(5) . . . . yes
C(8) C(9) C(10) C(15) -44.5(6) . . . . yes
C(9) Ir(1) O(1) C(32) -179.6(4) . . . . yes
C(9) Ir(1) O(2) C(34) 55(1) . . . . yes
C(9) Ir(1) N(2) C(16) 103.8(3) . . . . yes
C(9) Ir(1) N(2) C(17) -72.4(4) . . . . yes
C(9) Ir(1) C(24) C(23) -103.2(3) . . . . yes
C(9) Ir(1) C(24) C(25) 83.5(3) . . . . yes
C(9) C(10) C(11) C(12) -178.4(4) . . . . yes
C(9) C(10) C(15) C(14) 179.3(4) . . . . yes
C(10) C(9) Ir(1) C(24) 76.0(4) . . . . yes
C(10) C(11) C(12) C(13) -1.6(7) . . . . yes
C(10) C(15) C(14) C(13) -0.1(7) . . . . yes
C(11) C(10) C(15) C(14) -0.7(6) . . . . yes
C(11) C(12) C(13) C(14) 0.7(7) . . . . yes
C(12) C(11) C(10) C(15) 1.6(6) . . . . yes
C(12) C(13) C(14) C(15) 0.2(7) . . . . yes
C(16) N(2) Ir(1) C(24) 4.9(3) . . . . yes
C(16) N(2) C(17) C(18) -1.1(5) . . . . yes
C(16) C(20) C(19) C(18) -0.4(6) . . . . yes
C(16) C(20) C(21) C(22) 5.4(4) . . . . yes
C(16) C(23) C(22) C(21) 7.7(4) . . . . yes
C(16) C(23) C(24) C(25) -175.5(3) . . . . yes
C(17) N(2) Ir(1) C(24) -171.2(4) . . . . yes
C(17) N(2) C(16) C(20) 2.2(6) . . . . yes
C(17) N(2) C(16) C(23) 176.1(3) . . . . yes
C(17) C(18) C(19) C(20) 1.5(6) . . . . yes
C(18) C(19) C(20) C(21) -173.9(4) . . . . yes
C(19) C(20) C(16) C(23) -175.6(4) . . . . yes
C(19) C(20) C(21) C(22) 179.4(4) . . . . yes
C(20) C(16) C(23) C(22) -4.7(5) . . . . yes
C(20) C(16) C(23) C(24) 167.7(4) . . . . yes
C(20) C(21) C(22) C(23) -8.0(4) . . . . yes
C(21) C(20) C(16) C(23) -0.5(5) . . . . yes
C(21) C(22) C(23) C(24) -161.9(5) . . . . yes
C(22) C(23) C(24) C(25) -6.6(7) . . . . yes
C(23) C(24) C(25) C(26) -43.7(6) . . . . yes
C(23) C(24) C(25) C(30) 133.8(4) . . . . yes
C(24) Ir(1) O(1) C(32) 50(1) . . . . yes
C(24) Ir(1) O(2) C(34) -170.0(4) . . . . yes
C(24) C(25) C(26) C(27) 177.9(4) . . . . yes
C(24) C(25) C(30) C(29) -176.4(4) . . . . yes
C(25) C(26) C(27) C(28) -1.5(7) . . . . yes
C(25) C(30) C(29) C(28) -1.6(7) . . . . yes
C(26) C(25) C(30) C(29) 1.2(6) . . . . yes
C(26) C(27) C(28) C(29) 1.0(7) . . . . yes
C(27) C(26) C(25) C(30) 0.4(6) . . . . yes
C(27) C(28) C(29) C(30) 0.5(7) . . . . yes
C(31) C(32) C(33) C(34) -179.4(5) . . . . yes
C(32) C(33) C(34) C(35) 173.9(5) . . . . yes
C(36) N(3) Ir(2) C(44) -5.2(3) . . . . yes
C(36) N(3) Ir(2) C(59) -99.8(3) . . . . yes
C(36) N(3) C(37) C(38) 1.0(6) . . . . yes
C(36) C(40) C(39) C(38) -0.6(6) . . . . yes
C(36) C(40) C(41) C(42) -4.0(5) . . . . yes
C(36) C(43) C(42) C(41) -3.9(5) . . . . yes
C(36) C(43) C(44) C(45) 173.7(4) . . . . yes
C(37) N(3) Ir(2) C(44) 177.6(4) . . . . yes
C(37) N(3) Ir(2) C(59) 83.1(4) . . . . yes
C(37) N(3) C(36) C(40) -3.7(6) . . . . yes
C(37) N(3) C(36) C(43) -179.5(4) . . . . yes
C(37) C(38) C(39) C(40) -1.8(7) . . . . yes
C(38) C(39) C(40) C(41) 176.4(5) . . . . yes
C(39) C(40) C(36) C(43) 179.5(4) . . . . yes
C(39) C(40) C(41) C(42) 178.8(5) . . . . yes
C(40) C(36) C(43) C(42) 1.4(5) . . . . yes
C(40) C(36) C(43) C(44) -173.2(4) . . . . yes
C(40) C(41) C(42) C(43) 4.8(5) . . . . yes
C(41) C(40) C(36) C(43) 1.7(5) . . . . yes
C(41) C(42) C(43) C(44) 168.7(5) . . . . yes
C(42) C(43) C(44) C(45) 1.5(8) . . . . yes
C(43) C(44) Ir(2) C(59) 105.0(3) . . . . yes
C(43) C(44) C(45) C(46) 43.4(6) . . . . yes
C(43) C(44) C(45) C(50) -137.1(4) . . . . yes
C(44) Ir(2) O(3) C(67) -62.8(9) . . . . yes
C(44) Ir(2) O(4) C(69) 170.4(3) . . . . yes
C(44) Ir(2) N(4) C(51) -102.3(3) . . . . yes
C(44) Ir(2) N(4) C(52) 78.4(4) . . . . yes
C(44) Ir(2) C(59) C(58) 107.0(3) . . . . yes
C(44) Ir(2) C(59) C(60) -74.3(4) . . . . yes
C(44) C(45) C(46) C(47) 179.6(4) . . . . yes
C(44) C(45) C(50) C(49) 179.2(4) . . . . yes
C(45) C(44) Ir(2) C(59) -76.1(4) . . . . yes
C(45) C(46) C(47) C(48) 0.9(6) . . . . yes
C(45) C(50) C(49) C(48) 1.4(6) . . . . yes
C(46) C(45) C(50) C(49) -1.3(6) . . . . yes
C(46) C(47) C(48) C(49) -0.7(6) . . . . yes
C(47) C(46) C(45) C(50) 0.1(6) . . . . yes
C(47) C(48) C(49) C(50) -0.4(6) . . . . yes
C(51) N(4) Ir(2) C(59) -7.8(3) . . . . yes
C(51) N(4) C(52) C(53) 0.4(6) . . . . yes
C(51) C(55) C(54) C(53) -1.6(6) . . . . yes
C(51) C(55) C(56) C(57) -0.4(5) . . . . yes
C(51) C(58) C(57) C(56) -3.2(4) . . . . yes
C(51) C(58) C(59) C(60) 172.5(3) . . . . yes
C(52) N(4) Ir(2) C(59) 172.9(4) . . . . yes
C(52) N(4) C(51) C(55) -3.2(6) . . . . yes
C(52) N(4) C(51) C(58) -175.1(3) . . . . yes
C(52) C(53) C(54) C(55) -0.9(6) . . . . yes
C(53) C(54) C(55) C(56) 175.5(4) . . . . yes
C(54) C(55) C(51) C(58) 176.0(4) . . . . yes
C(54) C(55) C(56) C(57) -177.7(4) . . . . yes
C(55) C(51) C(58) C(57) 3.3(5) . . . . yes
C(55) C(51) C(58) C(59) -170.5(4) . . . . yes
C(55) C(56) C(57) C(58) 2.2(4) . . . . yes
C(56) C(55) C(51) C(58) -1.8(5) . . . . yes
C(56) C(57) C(58) C(59) 168.3(5) . . . . yes
C(57) C(58) C(59) C(60) 1.5(8) . . . . yes
C(58) C(59) C(60) C(61) 46.0(6) . . . . yes
C(58) C(59) C(60) C(65) -132.7(5) . . . . yes
C(59) Ir(2) O(3) C(67) -179.5(4) . . . . yes
C(59) Ir(2) O(4) C(69) -75(1) . . . . yes
C(59) C(60) C(61) C(62) -179.1(4) . . . . yes
C(59) C(60) C(65) C(64) 177.9(4) . . . . yes
C(60) C(61) C(62) C(63) 0.6(7) . . . . yes
C(60) C(65) C(64) C(63) 1.8(7) . . . . yes
C(61) C(60) C(65) C(64) -0.8(7) . . . . yes
C(61) C(62) C(63) C(64) 0.4(7) . . . . yes
C(62) C(61) C(60) C(65) -0.4(7) . . . . yes
C(62) C(63) C(64) C(65) -1.6(7) . . . . yes
C(66) C(67) C(68) C(69) -177.4(4) . . . . yes
C(67) C(68) C(69) C(70) -175.3(4) . . . . yes
C(67) C(68) C(69) C(70) -175.3(4) . . . . yes
